data_4332245
loop_
_publ_author_name
'Liu, Xi'
Guo,
'Fu, Ming-Lai'
'Liu, Xue-Hui'
'Wang, Ming-Sheng'
'Huang, Jin-Shun'

_publ_section_title
;
 Three Novel Silver Complexes with Ligand-Unsupported Argentophilic
 Interactions and Their Luminescent Properties
;
_journal_issue 9
_journal_name_full 'Inorganic Chemistry'
_journal_page_first 3679
_journal_page_last 3685
_journal_paper_doi 10.1021/ic0601539
_journal_volume 45
_journal_year 2006
_chemical_formula_sum 'C25 H16 Ag5 N9 S4'
_chemical_formula_weight 1110.06
_chemical_name_systematic
; 
 ? 
;
_space_group_IT_number 2
_symmetry_cell_setting triclinic
_symmetry_space_group_name_Hall '-P 1'
_symmetry_space_group_name_H-M 'P -1'
_atom_sites_solution_hydrogens geom
_atom_sites_solution_primary direct
_atom_sites_solution_secondary difmap
_audit_creation_method SHELXL-97
_cell_angle_alpha 72.690(11)
_cell_angle_beta 88.891(13)
_cell_angle_gamma 86.327(14)
_cell_formula_units_Z 1
_cell_length_a 4.2953(4)
_cell_length_b 13.2831(9)
_cell_length_c 14.0109(8)
_cell_measurement_reflns_used 1563
_cell_measurement_temperature 293(2)
_cell_measurement_theta_max 27.4835
_cell_measurement_theta_min 3.0448
_cell_volume 761.62(11)
_computing_cell_refinement 'CrystalClear (Rigaku Corp., 2002)'
_computing_data_collection 'CrystalClear (Rigaku Corp., 2002)'
_computing_data_reduction 'CrystalClear (Rigaku Corp., 2002)'
_computing_molecular_graphics 'Siemens SHELXTL^TM^ 5'
_computing_publication_material 'Siemens SHELXTL^TM^ 5'
_computing_structure_refinement 'Siemens SHELXTL^TM^ 5'
_computing_structure_solution 'Siemens SHELXTL^TM^ 5'
_diffrn_ambient_temperature 293(2)
_diffrn_measured_fraction_theta_full 0.988
_diffrn_measured_fraction_theta_max 0.988
_diffrn_measurement_device_type 'Rigaku Mercury CCD'
_diffrn_measurement_method \w
_diffrn_radiation_monochromator graphite
_diffrn_radiation_source 'rotating-anode generator'
_diffrn_radiation_type MoK\a
_diffrn_radiation_wavelength 0.71073
_diffrn_reflns_av_R_equivalents 0.0190
_diffrn_reflns_av_sigmaI/netI 0.0333
_diffrn_reflns_limit_h_max 5
_diffrn_reflns_limit_h_min -5
_diffrn_reflns_limit_k_max 15
_diffrn_reflns_limit_k_min -13
_diffrn_reflns_limit_l_max 16
_diffrn_reflns_limit_l_min -16
_diffrn_reflns_number 5000
_diffrn_reflns_theta_full 25.02
_diffrn_reflns_theta_max 25.02
_diffrn_reflns_theta_min 3.05
_exptl_absorpt_coefficient_mu 3.467
_exptl_absorpt_correction_T_max 1.0000
_exptl_absorpt_correction_T_min 0.7577
_exptl_absorpt_correction_type multi-scan
_exptl_absorpt_process_details 'Sphere (Rigaku CrystalClear)'
_exptl_crystal_colour brown
_exptl_crystal_density_diffrn 2.420
_exptl_crystal_density_method 'not measured'
_exptl_crystal_description Prism
_exptl_crystal_F_000 528
_exptl_crystal_size_max 0.20
_exptl_crystal_size_mid 0.08
_exptl_crystal_size_min 0.04
_refine_diff_density_max 2.569
_refine_diff_density_min -1.045
_refine_diff_density_rms 0.130
_refine_ls_extinction_method none
_refine_ls_goodness_of_fit_ref 1.002
_refine_ls_hydrogen_treatment constr
_refine_ls_matrix_type full
_refine_ls_number_parameters 196
_refine_ls_number_reflns 2652
_refine_ls_number_restraints 0
_refine_ls_restrained_S_all 1.002
_refine_ls_R_factor_all 0.0658
_refine_ls_R_factor_gt 0.0492
_refine_ls_shift/su_max 0.001
_refine_ls_shift/su_mean 0.000
_refine_ls_structure_factor_coef Fsqd
_refine_ls_weighting_details 'calc w=1/[\s^2^(Fo^2^)+(0.0810P)^2^+2.5265P] where P=(Fo^2^+2Fc^2^)/3'
_refine_ls_weighting_scheme calc
_refine_ls_wR_factor_gt 0.1258
_refine_ls_wR_factor_ref 0.1425
_reflns_number_gt 2064
_reflns_number_total 2652
_reflns_threshold_expression >2sigma(I)
_cod_data_source_file ic0601539sup1.cif
_cod_data_source_block compound2
_cod_depositor_comments
;
The following automatic conversions were performed:

'_symmetry_cell_setting' value 'Triclinic' changed to 'triclinic'
according to /home/saulius/struct/CIF-dictionaries/cif_core.dic
dictionary named 'cif_core.dic' version 2.4.2 from
2011-04-26.

'_exptl_absorpt_correction_type' value 'Multi-scan'
changed to 'multi-scan' according to
/home/saulius/struct/CIF-dictionaries/cif_core.dic dictionary named
'cif_core.dic' version 2.4.2 from 2011-04-26.

Automatic conversion script
Id: cif_fix_values 1891 2012-01-12 08:04:46Z andrius 
;
_cod_original_cell_volume 761.62(10)
_cod_original_sg_symbol_H-M P-1
_cod_database_code 4332245

loop_
_symmetry_equiv_pos_as_xyz
'x, y, z'
'-x, -y, -z'

loop_
_atom_site_label
_atom_site_type_symbol
_atom_site_fract_x
_atom_site_fract_y
_atom_site_fract_z
_atom_site_U_iso_or_equiv
_atom_site_adp_type
_atom_site_occupancy
_atom_site_symmetry_multiplicity
_atom_site_calc_flag
_atom_site_refinement_flags
Ag1 Ag -0.05582(6) 0.20704(2) 0.087935(17) 0.06013(8) Uani 1 1 d .
Ag2 Ag 0.0000 0.0000 0.0000 0.09259(18) Uani 1 2 d S
Ag3 Ag 0.38746(7) 0.31433(2) -0.361689(18) 0.06476(9) Uani 1 1 d .
S1 S 0.44367(16) 0.16560(6) 0.00879(5) 0.0458(2) Uani 1 1 d .
S2 S -0.06325(17) 0.19180(6) -0.35970(5) 0.0459(2) Uani 1 1 d .
N1 N 0.4015(7) 0.28711(19) -0.19208(17) 0.0547(8) Uani 1 1 d .
N2 N -0.0280(6) 0.06311(18) -0.16082(17) 0.0487(7) Uani 1 1 d .
C3 C 0.4729(7) 0.4619(2) -0.4729(2) 0.0550(9) Uani 0.50 1 d P
N3 N 0.4729(7) 0.4619(2) -0.4729(2) 0.0550(9) Uani 0.50 1 d P
N11 N 0.0161(6) 0.3472(2) 0.15373(18) 0.0510(7) Uani 1 1 d .
N12 N -0.2947(5) 0.17359(19) 0.24384(16) 0.0460(7) Uani 1 1 d .
C1 C 0.4187(6) 0.2368(2) -0.11066(19) 0.0388(7) Uani 1 1 d .
C2 C -0.0424(6) 0.11758(19) -0.24237(18) 0.0366(7) Uani 1 1 d .
C101 C 0.1816(8) 0.4309(3) 0.1076(3) 0.0638(11) Uani 1 1 d .
H10A H 0.2589 0.4362 0.0439 0.077 Uiso 1 1 calc R
C102 C 0.2413(9) 0.5075(3) 0.1489(3) 0.0770(13) Uani 1 1 d .
H10B H 0.3616 0.5630 0.1154 0.092 Uiso 1 1 calc R
C103 C 0.1208(9) 0.5013(3) 0.2410(3) 0.0782(12) Uani 1 1 d .
H10C H 0.1532 0.5542 0.2700 0.094 Uiso 1 1 calc R
C104 C -0.0496(8) 0.4165(3) 0.2915(3) 0.0615(10) Uani 1 1 d .
H10D H -0.1293 0.4107 0.3550 0.074 Uiso 1 1 calc R
C105 C -0.0982(6) 0.3398(2) 0.2441(2) 0.0447(8) Uani 1 1 d .
C106 C -0.2812(6) 0.2467(2) 0.29278(19) 0.0417(8) Uani 1 1 d .
C107 C -0.4316(8) 0.2348(3) 0.3820(2) 0.0590(10) Uani 1 1 d .
H10E H -0.4192 0.2858 0.4149 0.071 Uiso 1 1 calc R
C108 C -0.6015(8) 0.1477(3) 0.4236(2) 0.0648(11) Uani 1 1 d .
H10F H -0.7022 0.1394 0.4846 0.078 Uiso 1 1 calc R
C109 C -0.6205(7) 0.0731(3) 0.3741(2) 0.0557(10) Uani 1 1 d .
H10G H -0.7376 0.0145 0.3996 0.067 Uiso 1 1 calc R
C110 C -0.4595(7) 0.0885(2) 0.2852(2) 0.0508(9) Uani 1 1 d .
H11A H -0.4652 0.0374 0.2521 0.061 Uiso 1 1 calc R

loop_
_atom_site_aniso_label
_atom_site_aniso_U_11
_atom_site_aniso_U_22
_atom_site_aniso_U_33
_atom_site_aniso_U_23
_atom_site_aniso_U_13
_atom_site_aniso_U_12
Ag1 0.06971(15) 0.07334(13) 0.04410(10) -0.02696(9) 0.01151(11) -0.01171(12)
Ag2 0.1747(5) 0.0627(2) 0.03348(17) -0.00050(16) -0.0038(2) -0.0214(3)
Ag3 0.09493(18) 0.05383(13) 0.03772(11) -0.00051(10) 0.00943(12) -0.01305(13)
S1 0.0394(3) 0.0667(4) 0.0285(3) -0.0093(3) 0.0032(3) -0.0073(3)
S2 0.0473(4) 0.0595(4) 0.0267(3) -0.0065(3) 0.0001(3) -0.0030(3)
N1 0.0837(17) 0.0481(12) 0.0286(11) -0.0048(9) 0.0102(12) -0.0129(12)
N2 0.0661(14) 0.0438(11) 0.0354(11) -0.0085(9) 0.0041(11) -0.0136(11)
C3 0.0732(17) 0.0447(13) 0.0387(14) -0.0002(10) 0.0065(13) -0.0026(13)
N3 0.0732(17) 0.0447(13) 0.0387(14) -0.0002(10) 0.0065(13) -0.0026(13)
N11 0.0444(12) 0.0644(13) 0.0491(12) -0.0241(10) -0.0039(10) -0.0045(11)
N12 0.0468(12) 0.0591(12) 0.0352(10) -0.0203(9) -0.0048(10) 0.0045(11)
C1 0.0365(12) 0.0457(12) 0.0406(11) -0.0219(9) 0.0090(10) -0.0100(10)
C2 0.0464(14) 0.0362(11) 0.0304(10) -0.0144(8) -0.0012(10) -0.0050(10)
C101 0.0595(18) 0.0614(17) 0.0716(19) -0.0196(15) -0.0042(16) -0.0119(15)
C102 0.068(2) 0.0638(19) 0.101(3) -0.0248(18) -0.005(2) -0.0179(17)
C103 0.078(2) 0.0550(15) 0.115(2) -0.0472(14) -0.0383(19) 0.0172(16)
C104 0.0593(18) 0.0669(17) 0.0662(16) -0.0337(13) -0.0094(15) 0.0083(15)
C105 0.0383(13) 0.0530(13) 0.0489(13) -0.0269(10) -0.0116(11) 0.0127(11)
C106 0.0391(13) 0.0492(13) 0.0356(12) -0.0136(10) -0.0118(11) 0.0143(11)
C107 0.0690(18) 0.0682(17) 0.0413(13) -0.0231(12) -0.0058(14) 0.0185(15)
C108 0.0618(18) 0.082(2) 0.0440(16) -0.0124(15) 0.0039(15) 0.0142(17)
C109 0.0506(16) 0.0618(18) 0.0472(16) -0.0052(14) 0.0000(14) -0.0007(15)
C110 0.0566(17) 0.0510(15) 0.0464(14) -0.0172(11) -0.0084(13) 0.0004(14)

loop_
_atom_type_symbol
_atom_type_description
_atom_type_scat_dispersion_real
_atom_type_scat_dispersion_imag
_atom_type_scat_source
C C 0.0033 0.0016 'International Tables Vol C Tables 4.2.6.8 and 6.1.1.4'
H H 0.0000 0.0000 'International Tables Vol C Tables 4.2.6.8 and 6.1.1.4'
N N 0.0061 0.0033 'International Tables Vol C Tables 4.2.6.8 and 6.1.1.4'
S S 0.1246 0.1234 'International Tables Vol C Tables 4.2.6.8 and 6.1.1.4'
Ag Ag -0.8971 1.1015 'International Tables Vol C Tables 4.2.6.8 and 6.1.1.4'

loop_
_geom_angle_atom_site_label_1
_geom_angle_atom_site_label_2
_geom_angle_atom_site_label_3
_geom_angle
_geom_angle_site_symmetry_1
_geom_angle_site_symmetry_3
N12 Ag1 N11 70.54(9) . .
N12 Ag1 S1 140.67(6) . .
N11 Ag1 S1 108.59(6) . .
N12 Ag1 S1 91.46(6) . 1_455
N11 Ag1 S1 128.33(6) . 1_455
S1 Ag1 S1 114.69(3) . 1_455
N12 Ag1 Ag2 113.87(6) . .
N11 Ag1 Ag2 168.25(6) . .
S1 Ag1 Ag2 60.77(2) . .
S1 Ag1 Ag2 63.26(2) 1_455 .
N2 Ag2 N2 180.00(13) 2 .
N2 Ag2 Ag1 73.80(7) 2 .
N2 Ag2 Ag1 106.20(7) . .
N2 Ag2 Ag1 106.20(7) 2 2
N2 Ag2 Ag1 73.80(7) . 2
Ag1 Ag2 Ag1 180.0 . 2
C3 Ag3 N1 124.70(11) . .
C3 Ag3 S2 127.21(9) . .
N1 Ag3 S2 96.40(7) . .
C3 Ag3 S2 103.63(8) . 1_655
N1 Ag3 S2 92.78(7) . 1_655
S2 Ag3 S2 105.99(3) . 1_655
C1 S1 Ag1 105.85(9) . .
C1 S1 Ag1 109.95(10) . 1_655
Ag1 S1 Ag1 114.69(3) . 1_655
C2 S2 Ag3 99.73(10) . .
C2 S2 Ag3 102.31(10) . 1_455
Ag3 S2 Ag3 105.99(3) . 1_455
C1 N1 Ag3 154.6(2) . .
C2 N2 Ag2 165.1(2) . .
N3 C3 C3 0.0(3) 2_664 2_664
N3 C3 Ag3 176.8(4) 2_664 .
C3 C3 Ag3 176.8(4) 2_664 .
C105 N11 C101 118.6(3) . .
C105 N11 Ag1 117.61(19) . .
C101 N11 Ag1 123.7(2) . .
C110 N12 C106 118.4(2) . .
C110 N12 Ag1 123.6(2) . .
C106 N12 Ag1 117.91(17) . .
N1 C1 S1 178.8(3) . .
N2 C2 S2 178.2(3) . .
N11 C101 C102 123.4(4) . .
N11 C101 H10A 118.3 . .
C102 C101 H10A 118.3 . .
C101 C102 C103 118.3(3) . .
C101 C102 H10B 120.9 . .
C103 C102 H10B 120.9 . .
C102 C103 C104 120.3(4) . .
C102 C103 H10C 119.8 . .
C104 C103 H10C 119.8 . .
C103 C104 C105 117.9(3) . .
C103 C104 H10D 121.0 . .
C105 C104 H10D 121.0 . .
N11 C105 C104 121.4(3) . .
N11 C105 C106 117.2(3) . .
C104 C105 C106 121.3(3) . .
N12 C106 C107 120.9(3) . .
N12 C106 C105 116.5(2) . .
C107 C106 C105 122.6(3) . .
C106 C107 C108 120.4(3) . .
C106 C107 H10E 119.8 . .
C108 C107 H10E 119.8 . .
C109 C108 C107 119.4(3) . .
C109 C108 H10F 120.3 . .
C107 C108 H10F 120.3 . .
C108 C109 C110 117.6(3) . .
C108 C109 H10G 121.2 . .
C110 C109 H10G 121.2 . .
N12 C110 C109 123.3(3) . .
N12 C110 H11A 118.3 . .
C109 C110 H11A 118.3 . .

loop_
_geom_bond_atom_site_label_1
_geom_bond_atom_site_label_2
_geom_bond_distance
_geom_bond_site_symmetry_2
Ag1 N12 2.327(2) .
Ag1 N11 2.349(3) .
Ag1 S1 2.5011(8) .
Ag1 S1 2.6003(8) 1_455
Ag1 Ag2 3.3255(4) .
Ag2 N2 2.161(2) 2
Ag2 N2 2.161(2) .
Ag2 Ag1 3.3255(4) 2
Ag3 C3 2.158(3) .
Ag3 N1 2.296(2) .
Ag3 S2 2.6024(9) .
Ag3 S2 2.7748(9) 1_655
S1 C1 1.661(2) .
S1 Ag1 2.6003(8) 1_655
S2 C2 1.647(2) .
S2 Ag3 2.7748(9) 1_455
N1 C1 1.139(3) .
N2 C2 1.157(3) .
C3 N3 1.104(5) 2_664
C3 C3 1.104(5) 2_664
N11 C105 1.327(4) .
N11 C101 1.347(4) .
N12 C110 1.346(4) .
N12 C106 1.350(4) .
C101 C102 1.352(6) .
C101 H10A 0.9300 .
C102 C103 1.361(6) .
C102 H10B 0.9300 .
C103 C104 1.384(5) .
C103 H10C 0.9300 .
C104 C105 1.400(5) .
C104 H10D 0.9300 .
C105 C106 1.488(4) .
C106 C107 1.368(4) .
C107 C108 1.380(5) .
C107 H10E 0.9300 .
C108 C109 1.375(6) .
C108 H10F 0.9300 .
C109 C110 1.380(4) .
C109 H10G 0.9300 .
C110 H11A 0.9300 .
